data_4326156
loop_
_publ_author_name
'Rong-Jia Wei'
'Jun Tao'
'Rong-Bin Huang'
'Lan-Sun Zheng'

_publ_contact_author_address
;
Department of Chemistry
Xiamen University
Xiamen 361005
P. R. China
;
_publ_contact_author_email taojun@xmu.edu.cn
_publ_contact_author_name 'Prof. Jun Tao'
_publ_contact_author_phone 86-592-2188138
_publ_section_title
;
 Reversible and Irreversible Vapor-Induced Guest Molecule Exchange in
 Spin-Crossover Compounds
;
_journal_name_full 'Inorganic Chemistry'
_journal_page_first 8553
_journal_page_last 8564
_journal_paper_doi 10.1021/ic201142t
_journal_volume 50
_journal_year 2011
_chemical_formula_sum 'C21 H20 Cl2 Fe N6 S2'
_chemical_formula_weight 547.32
_chemical_name_systematic
; 
 ? 
;
_space_group_IT_number 33
_symmetry_cell_setting orthorhombic
_symmetry_space_group_name_Hall 'P 2c -2n'
_symmetry_space_group_name_H-M 'P n a 21'
_atom_sites_solution_hydrogens geom
_atom_sites_solution_primary direct
_atom_sites_solution_secondary difmap
_audit_creation_method SHELXL-97
_cell_angle_alpha 90.00
_cell_angle_beta 90.00
_cell_angle_gamma 90.00
_cell_formula_units_Z 12
_cell_length_a 17.0392(6)
_cell_length_b 35.1400(14)
_cell_length_c 11.8609(4)
_cell_measurement_temperature 104(2)
_cell_volume 7101.8(4)
_computing_cell_refinement 'CrysAlis RED, Oxford Diffraction Ltd.'
_computing_data_collection 'CrysAlis CCD, Oxford Diffraction Ltd.'
_computing_data_reduction 'CrysAlis RED, Oxford Diffraction Ltd.'
_computing_structure_refinement 'SHELXL-97 (Sheldrick, 1997)'
_computing_structure_solution 'SHELXS-97 (Sheldrick, 1990)'
_diffrn_ambient_temperature 104(2)
_diffrn_measured_fraction_theta_full 0.998
_diffrn_measured_fraction_theta_max 0.998
_diffrn_radiation_monochromator graphite
_diffrn_radiation_source 'fine-focus sealed tube'
_diffrn_radiation_type MoK\a
_diffrn_radiation_wavelength 0.71073
_diffrn_reflns_av_R_equivalents 0.0769
_diffrn_reflns_av_sigmaI/netI 0.1163
_diffrn_reflns_limit_h_max 21
_diffrn_reflns_limit_h_min -16
_diffrn_reflns_limit_k_max 33
_diffrn_reflns_limit_k_min -43
_diffrn_reflns_limit_l_max 13
_diffrn_reflns_limit_l_min -14
_diffrn_reflns_number 40195
_diffrn_reflns_theta_full 26.00
_diffrn_reflns_theta_max 26.00
_diffrn_reflns_theta_min 2.72
_exptl_absorpt_coefficient_mu 1.061
_exptl_absorpt_correction_T_max 0.9013
_exptl_absorpt_correction_T_min 0.8570
_exptl_absorpt_correction_type multi-scan
_exptl_absorpt_process_details
;
CrysAlis RED, Oxford Diffraction Ltd.,
Version 1.171.32.4 (release 27-04-2006 CrysAlis171 .NET)
(compiled Apr 27 2007,17:53:11)
empirical absorption correction using spherical harmonics,
implemented in SCALE3 ABSPACK scaling algorithm.
;
_exptl_crystal_colour red
_exptl_crystal_density_diffrn 1.536
_exptl_crystal_description block-like
_exptl_crystal_F_000 3359
_exptl_crystal_size_max 0.15
_exptl_crystal_size_mid 0.10
_exptl_crystal_size_min 0.10
_refine_diff_density_max 0.560
_refine_diff_density_min -0.672
_refine_diff_density_rms 0.106
_refine_ls_abs_structure_details 'Flack H D (1983), Acta Cryst. A39, 876-881'
_refine_ls_extinction_method none
_refine_ls_goodness_of_fit_ref 1.014
_refine_ls_hydrogen_treatment constr
_refine_ls_matrix_type full
_refine_ls_number_parameters 787
_refine_ls_number_reflns 13315
_refine_ls_number_restraints 43
_refine_ls_restrained_S_all 1.014
_refine_ls_R_factor_all 0.0966
_refine_ls_R_factor_gt 0.0643
_refine_ls_shift/su_max 5.926
_refine_ls_shift/su_mean 0.008
_refine_ls_structure_factor_coef Fsqd
_refine_ls_weighting_details 'calc w=1/[\s^2^(Fo^2^)+(0.0544P)^2^+0.0000P] where P=(Fo^2^+2Fc^2^)/3'
_refine_ls_weighting_scheme calc
_refine_ls_wR_factor_gt 0.1271
_refine_ls_wR_factor_ref 0.1358
_reflns_number_gt 8875
_reflns_number_total 13315
_reflns_threshold_expression >2sigma(I)
_cod_data_source_file ic201142t_si_001_10.cif
_cod_data_source_block CH2Cl2at104K
_cod_database_code 4326156

loop_
_symmetry_equiv_pos_as_xyz
'x, y, z'
'-x, -y, z+1/2'
'-x+1/2, y+1/2, z+1/2'
'x+1/2, -y+1/2, z'

loop_
_atom_site_label
_atom_site_type_symbol
_atom_site_fract_x
_atom_site_fract_y
_atom_site_fract_z
_atom_site_U_iso_or_equiv
_atom_site_adp_type
_atom_site_occupancy
_atom_site_symmetry_multiplicity
_atom_site_calc_flag
_atom_site_refinement_flags
Fe1 Fe -0.74123(6) -0.71449(3) 0.98337(8) 0.0117(2) Uani 1 1 d .
S1A S -0.56986(13) -0.81700(6) 0.89636(16) 0.0201(5) Uani 1 1 d .
S2A S -0.64082(13) -0.71968(6) 1.3560(2) 0.0283(5) Uani 1 1 d .
N1A N -0.6661(3) -0.67330(16) 0.9500(5) 0.0129(14) Uani 1 1 d .
N2A N -0.7718(3) -0.71096(15) 0.8257(5) 0.0099(14) Uani 1 1 d .
N3A N -0.8358(3) -0.74488(17) 1.0195(5) 0.0144(14) Uani 1 1 d .
N4A N -0.8159(3) -0.67138(16) 1.0054(5) 0.0121(13) Uani 1 1 d .
N5A N -0.6713(4) -0.75700(17) 0.9550(5) 0.0194(15) Uani 1 1 d .
N6A N -0.7062(3) -0.71327(16) 1.1418(5) 0.0123(10) Uani 1 1 d .
C1A C -0.5987(5) -0.6748(2) 0.8932(6) 0.0180(18) Uani 1 1 d .
H1 H -0.5799 -0.6987 0.8729 0.022 Uiso 1 1 calc R
C2A C -0.5547(5) -0.6436(2) 0.8623(7) 0.0213(11) Uani 1 1 d .
H2 H -0.5083 -0.6464 0.8220 0.026 Uiso 1 1 calc R
C3A C -0.5812(5) -0.6084(2) 0.8925(6) 0.0213(11) Uani 1 1 d .
H3 H -0.5523 -0.5868 0.8742 0.026 Uiso 1 1 calc R
C4A C -0.6513(5) -0.6051(2) 0.9506(6) 0.0213(11) Uani 1 1 d .
H4 H -0.6704 -0.5813 0.9711 0.026 Uiso 1 1 calc R
C5A C -0.6924(4) -0.63797(19) 0.9777(6) 0.0148(16) Uani 1 1 d .
C6A C -0.7677(4) -0.63813(19) 1.0456(6) 0.0181(17) Uani 1 1 d .
H5 H -0.7562 -0.6407 1.1253 0.022 Uiso 1 1 calc R
H6 H -0.7962 -0.6145 1.0341 0.022 Uiso 1 1 calc R
C7A C -0.7392(4) -0.73051(19) 0.7364(6) 0.0158(17) Uani 1 1 d .
H7 H -0.7071 -0.7513 0.7521 0.019 Uiso 1 1 calc R
C8A C -0.7518(4) -0.7208(2) 0.6241(7) 0.0233(19) Uani 1 1 d .
H8 H -0.7298 -0.7351 0.5662 0.028 Uiso 1 1 calc R
C9A C -0.7969(5) -0.6899(2) 0.6014(7) 0.031(2) Uani 1 1 d .
H9 H -0.8049 -0.6825 0.5270 0.038 Uiso 1 1 calc R
C10A C -0.8313(4) -0.6693(2) 0.6876(7) 0.0207(19) Uani 1 1 d U
H10A H -0.8629 -0.6484 0.6716 0.025 Uiso 1 1 calc R
C11A C -0.8180(4) -0.6800(2) 0.7966(6) 0.0148(16) Uani 1 1 d .
C12A C -0.8565(5) -0.6621(2) 0.8972(6) 0.0175(18) Uani 1 1 d .
H12A H -0.9105 -0.6707 0.9015 0.021 Uiso 1 1 calc R
H12B H -0.8571 -0.6347 0.8873 0.021 Uiso 1 1 calc R
C13A C -0.8504(4) -0.7820(2) 1.0002(6) 0.0167(17) Uani 1 1 d .
H13A H -0.8120 -0.7969 0.9661 0.020 Uiso 1 1 calc R
C14A C -0.9215(4) -0.7985(2) 1.0301(6) 0.0098(16) Uani 1 1 d U
H14A H -0.9303 -0.8242 1.0159 0.012 Uiso 1 1 calc R
C15A C -0.9782(5) -0.7772(2) 1.0802(7) 0.024(2) Uani 1 1 d .
H15A H -1.0260 -0.7881 1.0995 0.029 Uiso 1 1 calc R
C16A C -0.9649(5) -0.7400(2) 1.1017(7) 0.0208(19) Uani 1 1 d .
H16A H -1.0034 -0.7252 1.1358 0.025 Uiso 1 1 calc R
C17A C -0.8924(4) -0.72370(19) 1.0723(6) 0.0114(16) Uani 1 1 d .
C18A C -0.8725(5) -0.68357(19) 1.0920(6) 0.0176(18) Uani 1 1 d .
H18A H -0.9194 -0.6680 1.0879 0.021 Uiso 1 1 calc R
H18B H -0.8497 -0.6806 1.1665 0.021 Uiso 1 1 calc R
C19A C -0.6287(4) -0.7822(2) 0.9320(7) 0.0145(16) Uani 1 1 d U
C20A C -0.6800(4) -0.71604(19) 1.2299(6) 0.0123(10) Uani 1 1 d U
Fe2 Fe -1.25221(7) -0.61420(3) 0.29285(9) 0.0183(3) Uani 1 1 d .
S1B S -1.42373(14) -0.51409(6) 0.40387(17) 0.0261(5) Uani 1 1 d .
S2B S -1.35486(13) -0.61019(6) -0.07856(16) 0.0255(5) Uani 1 1 d .
N1B N -1.1580(3) -0.58320(16) 0.2555(5) 0.0171(14) Uani 1 1 d .
N2B N -1.2233(4) -0.62489(16) 0.4533(5) 0.0166(9) Uani 1 1 d .
N3B N -1.3278(3) -0.65686(15) 0.3189(5) 0.0137(13) Uani 1 1 d .
N4B N -1.1780(3) -0.65715(17) 0.2561(5) 0.0151(15) Uani 1 1 d .
N5B N -1.3236(4) -0.57324(17) 0.3374(5) 0.0236(16) Uani 1 1 d .
N6B N -1.2865(4) -0.61054(17) 0.1365(5) 0.0211(15) Uani 1 1 d .
C1B C -1.1439(4) -0.5461(2) 0.2815(6) 0.0198(18) Uani 1 1 d .
H12 H -1.1821 -0.5325 0.3207 0.024 Uiso 1 1 calc R
C2B C -1.0762(5) -0.5279(2) 0.2526(7) 0.026(2) Uani 1 1 d .
H13 H -1.0701 -0.5021 0.2678 0.031 Uiso 1 1 calc R
C3B C -1.0162(4) -0.5482(2) 0.2005(6) 0.0177(17) Uani 1 1 d .
H14 H -0.9685 -0.5368 0.1832 0.021 Uiso 1 1 calc R
C4B C -1.0305(4) -0.5856(2) 0.1755(6) 0.0156(17) Uani 1 1 d .
H15 H -0.9923 -0.5999 0.1389 0.019 Uiso 1 1 calc R
C5B C -1.0996(4) -0.60176(18) 0.2037(6) 0.0130(15) Uani 1 1 d U
C6B C -1.1222(4) -0.64239(19) 0.1705(6) 0.0183(17) Uani 1 1 d .
H16 H -1.1466 -0.6425 0.0966 0.022 Uiso 1 1 calc R
H17 H -1.0758 -0.6584 0.1677 0.022 Uiso 1 1 calc R
C7B C -1.2580(4) -0.61196(19) 0.5421(6) 0.0166(9) Uani 1 1 d .
H18 H -1.2900 -0.5907 0.5344 0.020 Uiso 1 1 calc R
C8B C -1.2503(5) -0.6280(2) 0.6486(7) 0.033(2) Uani 1 1 d .
H10 H -1.2777 -0.6183 0.7100 0.039 Uiso 1 1 calc R
C9B C -1.2006(5) -0.6589(2) 0.6606(7) 0.036(2) Uani 1 1 d .
H11 H -1.1929 -0.6700 0.7309 0.043 Uiso 1 1 calc R
C10B C -1.1625(4) -0.6728(2) 0.5663(7) 0.028(2) Uani 1 1 d .
H10B H -1.1293 -0.6937 0.5722 0.033 Uiso 1 1 calc R
C11B C -1.1743(4) -0.65535(19) 0.4627(6) 0.0166(9) Uani 1 1 d .
C12B C -1.1331(5) -0.6681(2) 0.3602(6) 0.0183(18) Uani 1 1 d .
H12C H -1.1267 -0.6955 0.3624 0.022 Uiso 1 1 calc R
H12D H -1.0813 -0.6567 0.3577 0.022 Uiso 1 1 calc R
C13B C -1.3949(5) -0.6567(2) 0.3797(6) 0.0203(11) Uani 1 1 d .
H13B H -1.4141 -0.6334 0.4047 0.024 Uiso 1 1 calc R
C14B C -1.4360(4) -0.6887(2) 0.4063(6) 0.0203(11) Uani 1 1 d .
H14B H -1.4829 -0.6873 0.4462 0.024 Uiso 1 1 calc R
C15B C -1.4053(4) -0.7240(2) 0.3717(6) 0.0203(11) Uani 1 1 d .
H15B H -1.4307 -0.7466 0.3902 0.024 Uiso 1 1 calc R
C16B C -1.3374(4) -0.7243(2) 0.3103(6) 0.0190(16) Uani 1 1 d .
H16B H -1.3164 -0.7474 0.2865 0.023 Uiso 1 1 calc R
C17B C -1.3004(4) -0.69122(19) 0.2838(6) 0.0161(16) Uani 1 1 d .
C18B C -1.2277(4) -0.68892(18) 0.2128(7) 0.0184(17) Uani 1 1 d .
H18C H -1.1990 -0.7127 0.2167 0.022 Uiso 1 1 calc R
H18D H -1.2416 -0.6843 0.1347 0.022 Uiso 1 1 calc R
C19B C -1.3647(5) -0.5489(2) 0.3640(6) 0.0189(17) Uani 1 1 d U
C20B C -1.3146(4) -0.6099(2) 0.0460(6) 0.0188(17) Uani 1 1 d .
Fe3 Fe -0.74899(6) -0.54837(3) 0.30649(9) 0.0145(2) Uani 1 1 d .
S1C S -0.92358(13) -0.65102(6) 0.37661(16) 0.0197(5) Uani 1 1 d .
S2C S -0.85002(12) -0.54621(6) -0.06481(17) 0.0237(5) Uani 1 1 d .
N1C N -0.8272(4) -0.50897(16) 0.3494(5) 0.0168(14) Uani 1 1 d U
N2C N -0.7231(4) -0.54775(16) 0.4692(5) 0.0239(17) Uani 1 1 d .
N3C N -0.6539(3) -0.57636(15) 0.2599(4) 0.0106(13) Uani 1 1 d .
N4C N -0.6781(4) -0.50403(16) 0.2907(5) 0.0173(8) Uani 1 1 d .
N5C N -0.8192(3) -0.59170(16) 0.3271(5) 0.0152(11) Uani 1 1 d .
N6C N -0.7795(3) -0.54445(16) 0.1487(5) 0.0149(14) Uani 1 1 d .
C1C C -0.8956(5) -0.5137(2) 0.4040(6) 0.0153(17) Uani 1 1 d .
H22 H -0.9124 -0.5382 0.4207 0.018 Uiso 1 1 calc R
C2C C -0.9414(5) -0.4836(2) 0.4357(6) 0.0258(11) Uani 1 1 d .
H24 H -0.9890 -0.4879 0.4717 0.031 Uiso 1 1 calc R
C3C C -0.9174(5) -0.4470(2) 0.4149(6) 0.0258(11) Uani 1 1 d .
H19 H -0.9480 -0.4264 0.4374 0.031 Uiso 1 1 calc R
C4C C -0.8460(5) -0.4412(2) 0.3590(6) 0.0258(11) Uani 1 1 d .
H23 H -0.8278 -0.4168 0.3439 0.031 Uiso 1 1 calc R
C5C C -0.8027(4) -0.4732(2) 0.3265(5) 0.0167(17) Uani 1 1 d .
C6C C -0.7273(4) -0.47119(19) 0.2624(6) 0.0173(8) Uani 1 1 d .
H20 H -0.7381 -0.4711 0.1821 0.021 Uiso 1 1 calc R
H21 H -0.6999 -0.4478 0.2811 0.021 Uiso 1 1 calc R
C7C C -0.7534(4) -0.5687(2) 0.5477(6) 0.0204(17) Uani 1 1 d .
H25 H -0.7812 -0.5904 0.5272 0.024 Uiso 1 1 calc R
C8C C -0.7458(5) -0.5600(2) 0.6615(7) 0.0252(19) Uani 1 1 d .
H26 H -0.7681 -0.5756 0.7161 0.030 Uiso 1 1 calc R
C9C C -0.7039(4) -0.5272(2) 0.6924(6) 0.0236(18) Uani 1 1 d .
H27 H -0.6983 -0.5203 0.7677 0.028 Uiso 1 1 calc R
C10C C -0.6714(5) -0.5056(2) 0.6080(7) 0.027(2) Uani 1 1 d .
H10C H -0.6439 -0.4836 0.6258 0.032 Uiso 1 1 calc R
C11C C -0.6792(4) -0.51650(19) 0.4974(6) 0.0141(17) Uani 1 1 d .
C12C C -0.6370(5) -0.4970(2) 0.4012(6) 0.0173(8) Uani 1 1 d .
H12E H -0.6347 -0.4699 0.4156 0.021 Uiso 1 1 calc R
H12F H -0.5836 -0.5065 0.3968 0.021 Uiso 1 1 calc R
C13C C -0.6380(4) -0.6140(2) 0.2735(6) 0.0180(18) Uani 1 1 d .
H13C H -0.6748 -0.6291 0.3099 0.022 Uiso 1 1 calc R
C14C C -0.5704(4) -0.6305(2) 0.2360(6) 0.0192(18) Uani 1 1 d .
H14C H -0.5639 -0.6567 0.2418 0.023 Uiso 1 1 calc R
C15C C -0.5111(4) -0.6083(2) 0.1891(6) 0.0186(17) Uani 1 1 d .
H15C H -0.4636 -0.6187 0.1661 0.022 Uiso 1 1 calc R
C16C C -0.5274(4) -0.56908(19) 0.1787(7) 0.0162(17) Uani 1 1 d .
H16C H -0.4902 -0.5529 0.1469 0.019 Uiso 1 1 calc R
C17C C -0.5963(4) -0.5549(2) 0.2144(6) 0.0159(16) Uani 1 1 d .
C18C C -0.6193(4) -0.51320(18) 0.2048(6) 0.0173(8) Uani 1 1 d .
H18E H -0.5734 -0.4973 0.2151 0.021 Uiso 1 1 calc R
H18F H -0.6406 -0.5082 0.1304 0.021 Uiso 1 1 calc R
C19C C -0.8621(4) -0.6165(2) 0.3462(6) 0.0152(11) Uani 1 1 d .
C20C C -0.8098(4) -0.54416(17) 0.0608(7) 0.0155(16) Uani 1 1 d .
Cl1A Cl -0.89720(14) -0.79875(6) 0.7127(2) 0.0380(6) Uani 1 1 d .
Cl2A Cl -1.04146(13) -0.76245(6) 0.6371(2) 0.0407(6) Uani 1 1 d .
C21A C -0.9519(5) -0.7573(2) 0.7159(10) 0.046(3) Uani 1 1 d .
H21A H -0.9212 -0.7366 0.6844 0.055 Uiso 1 1 calc R
H21B H -0.9642 -0.7509 0.7935 0.055 Uiso 1 1 calc R
Cl1B Cl -0.58503(15) -0.63128(7) 0.5573(2) 0.0436(6) Uani 1 1 d .
Cl2B Cl -0.44948(13) -0.59093(6) 0.65176(19) 0.0392(6) Uani 1 1 d .
C21B C -0.5373(5) -0.5867(2) 0.5766(8) 0.040(3) Uani 1 1 d .
H21C H -0.5265 -0.5755 0.5034 0.048 Uiso 1 1 calc R
H21D H -0.5723 -0.5696 0.6167 0.048 Uiso 1 1 calc R
Cl1C Cl -1.08851(15) -0.54900(8) 0.5635(2) 0.0531(7) Uani 1 1 d .
Cl2C Cl -0.95134(13) -0.57781(6) 0.6817(2) 0.0481(7) Uani 1 1 d .
C21C C -1.0355(5) -0.5893(3) 0.6071(8) 0.041(3) Uani 1 1 d .
H21E H -1.0689 -0.6050 0.6540 0.049 Uiso 1 1 calc R
H21F H -1.0210 -0.6041 0.5413 0.049 Uiso 1 1 calc R

loop_
_atom_site_aniso_label
_atom_site_aniso_U_11
_atom_site_aniso_U_22
_atom_site_aniso_U_33
_atom_site_aniso_U_23
_atom_site_aniso_U_13
_atom_site_aniso_U_12
Fe1 0.0061(5) 0.0151(6) 0.0138(5) 0.0006(5) 0.0006(5) -0.0010(5)
S1A 0.0129(11) 0.0263(11) 0.0212(11) -0.0040(9) 0.0003(8) 0.0042(9)
S2A 0.0317(13) 0.0304(12) 0.0227(11) 0.0062(10) -0.0071(11) -0.0077(11)
N1A 0.012(3) 0.021(3) 0.005(3) 0.003(3) 0.000(3) 0.002(3)
N2A 0.000(3) 0.011(3) 0.018(4) 0.002(3) -0.003(2) 0.001(2)
N3A 0.018(4) 0.020(4) 0.005(3) 0.001(3) -0.004(3) 0.001(3)
N4A 0.010(3) 0.017(3) 0.010(3) -0.007(2) -0.003(2) -0.005(3)
N5A 0.018(4) 0.023(4) 0.018(3) -0.001(3) 0.008(3) -0.003(3)
N6A 0.007(2) 0.013(2) 0.017(2) -0.003(2) 0.0031(19) -0.0025(18)
C1A 0.014(5) 0.018(4) 0.022(4) -0.003(3) 0.000(3) 0.004(3)
C2A 0.023(3) 0.020(2) 0.020(2) 0.006(2) -0.0029(19) -0.010(2)
C3A 0.023(3) 0.020(2) 0.020(2) 0.006(2) -0.0029(19) -0.010(2)
C4A 0.023(3) 0.020(2) 0.020(2) 0.006(2) -0.0029(19) -0.010(2)
C5A 0.016(4) 0.010(4) 0.018(4) -0.004(3) -0.007(3) -0.003(3)
C6A 0.020(4) 0.013(4) 0.021(4) 0.000(3) -0.004(3) -0.005(3)
C7A 0.014(4) 0.020(4) 0.014(4) -0.002(3) 0.001(3) 0.001(3)
C8A 0.021(5) 0.032(5) 0.017(4) 0.001(4) 0.001(4) 0.001(4)
C9A 0.039(6) 0.041(5) 0.014(4) 0.007(4) -0.002(4) 0.012(5)
C10A 0.021(4) 0.021(3) 0.020(3) 0.008(3) -0.012(3) 0.002(3)
C11A 0.004(4) 0.021(4) 0.019(4) -0.008(3) -0.005(3) 0.002(3)
C12A 0.011(4) 0.018(4) 0.023(4) 0.005(3) 0.002(3) -0.003(3)
C13A 0.022(4) 0.016(4) 0.012(4) 0.003(3) -0.003(3) -0.002(4)
C14A 0.010(3) 0.012(3) 0.007(3) 0.003(3) -0.004(3) -0.001(3)
C15A 0.014(4) 0.036(5) 0.021(5) 0.016(4) -0.003(4) -0.015(4)
C16A 0.021(5) 0.022(5) 0.019(4) 0.001(3) 0.001(4) 0.009(4)
C17A 0.012(4) 0.010(4) 0.012(4) 0.005(3) 0.001(3) 0.000(3)
C18A 0.020(4) 0.014(4) 0.019(4) 0.002(3) 0.004(3) 0.001(3)
C19A 0.008(3) 0.019(3) 0.017(3) 0.003(3) -0.002(3) -0.007(3)
C20A 0.007(2) 0.013(2) 0.017(2) -0.003(2) 0.0031(19) -0.0025(18)
Fe2 0.0165(6) 0.0256(6) 0.0128(5) -0.0028(5) 0.0005(5) -0.0034(5)
S1B 0.0219(13) 0.0307(12) 0.0256(12) 0.0020(9) -0.0048(10) 0.0034(10)
S2B 0.0357(14) 0.0296(12) 0.0112(10) 0.0073(8) -0.0076(9) -0.0153(10)
N1B 0.021(4) 0.015(3) 0.016(3) -0.002(3) -0.004(3) -0.003(3)
N2B 0.021(2) 0.014(2) 0.014(2) 0.0062(17) -0.0065(19) 0.0011(18)
N3B 0.017(3) 0.014(3) 0.010(3) -0.001(2) -0.001(3) 0.002(3)
N4B 0.005(3) 0.023(4) 0.018(3) -0.009(3) 0.007(3) -0.003(3)
N5B 0.025(4) 0.021(4) 0.025(4) 0.009(3) -0.014(3) -0.007(3)
N6B 0.017(4) 0.029(4) 0.018(4) -0.004(3) 0.006(3) -0.009(3)
C1B 0.017(4) 0.022(4) 0.020(4) -0.001(3) 0.005(4) 0.012(3)
C2B 0.037(5) 0.014(4) 0.026(5) -0.002(3) 0.001(4) 0.005(4)
C3B 0.015(4) 0.028(4) 0.009(4) 0.007(3) -0.006(3) 0.002(3)
C4B 0.010(4) 0.021(4) 0.017(4) -0.001(3) 0.002(3) -0.005(3)
C5B 0.017(3) 0.016(3) 0.006(3) -0.002(3) 0.004(3) 0.001(3)
C6B 0.009(4) 0.022(4) 0.024(4) -0.006(3) 0.012(3) 0.001(3)
C7B 0.021(2) 0.014(2) 0.014(2) 0.0062(17) -0.0065(19) 0.0011(18)
C8B 0.057(6) 0.028(5) 0.012(4) -0.003(3) 0.006(4) -0.014(5)
C9B 0.042(6) 0.033(5) 0.031(5) 0.016(4) -0.016(4) -0.003(4)
C10B 0.018(5) 0.020(4) 0.045(5) 0.013(4) -0.008(4) 0.002(3)
C11B 0.021(2) 0.014(2) 0.014(2) 0.0062(17) -0.0065(19) 0.0011(18)
C12B 0.014(4) 0.013(4) 0.028(4) -0.001(3) -0.001(4) 0.005(3)
C13B 0.011(3) 0.028(3) 0.022(2) -0.002(2) 0.0006(19) 0.003(2)
C14B 0.011(3) 0.028(3) 0.022(2) -0.002(2) 0.0006(19) 0.003(2)
C15B 0.011(3) 0.028(3) 0.022(2) -0.002(2) 0.0006(19) 0.003(2)
C16B 0.013(4) 0.024(4) 0.020(4) -0.005(3) 0.001(3) 0.003(3)
C17B 0.010(4) 0.019(4) 0.019(4) 0.002(3) -0.002(3) 0.007(3)
C18B 0.009(4) 0.014(4) 0.032(4) -0.007(3) 0.005(3) -0.004(3)
C19B 0.019(3) 0.029(4) 0.009(3) 0.005(3) -0.008(3) -0.004(3)
C20B 0.018(4) 0.022(4) 0.016(4) -0.004(3) 0.005(3) -0.013(3)
Fe3 0.0131(6) 0.0172(5) 0.0134(5) -0.0017(5) -0.0001(5) -0.0004(5)
S1C 0.0146(12) 0.0256(12) 0.0188(12) 0.0046(9) -0.0027(9) -0.0040(9)
S2C 0.0271(12) 0.0283(11) 0.0157(10) -0.0004(8) -0.0092(9) 0.0097(9)
N1C 0.020(3) 0.017(3) 0.013(3) -0.004(2) -0.008(2) 0.000(2)
N2C 0.052(5) 0.009(3) 0.011(3) -0.004(3) -0.013(3) 0.016(3)
N3C 0.008(3) 0.015(3) 0.009(3) 0.000(2) 0.000(2) -0.004(3)
N4C 0.021(2) 0.0143(19) 0.0161(19) -0.0006(15) -0.0023(16) -0.0017(15)
N5C 0.015(3) 0.023(3) 0.008(2) -0.006(2) -0.003(2) 0.0008(19)
N6C 0.008(3) 0.014(3) 0.022(4) -0.001(3) -0.009(3) 0.002(3)
C1C 0.019(5) 0.016(4) 0.012(4) -0.003(3) -0.002(3) -0.001(3)
C2C 0.025(3) 0.031(3) 0.022(2) -0.006(2) -0.004(2) 0.009(2)
C3C 0.025(3) 0.031(3) 0.022(2) -0.006(2) -0.004(2) 0.009(2)
C4C 0.025(3) 0.031(3) 0.022(2) -0.006(2) -0.004(2) 0.009(2)
C5C 0.018(4) 0.027(4) 0.005(3) -0.002(3) -0.001(3) 0.011(3)
C6C 0.021(2) 0.0143(19) 0.0161(19) -0.0006(15) -0.0023(16) -0.0017(15)
C7C 0.021(4) 0.021(4) 0.020(4) -0.006(3) 0.007(4) -0.005(4)
C8C 0.022(5) 0.035(5) 0.018(4) -0.001(3) -0.004(4) -0.002(4)
C9C 0.031(5) 0.030(5) 0.010(4) 0.001(3) -0.003(4) 0.001(4)
C10C 0.032(5) 0.021(4) 0.028(5) -0.003(4) -0.008(4) -0.005(4)
C11C 0.017(4) 0.006(4) 0.020(4) -0.002(3) 0.001(3) 0.004(3)
C12C 0.021(2) 0.0143(19) 0.0161(19) -0.0006(15) -0.0023(16) -0.0017(15)
C13C 0.011(4) 0.032(5) 0.011(4) 0.002(3) -0.002(3) -0.012(3)
C14C 0.021(5) 0.026(4) 0.010(4) -0.001(3) 0.009(3) -0.002(4)
C15C 0.009(4) 0.028(4) 0.019(4) -0.004(3) 0.000(3) 0.001(3)
C16C 0.010(4) 0.010(4) 0.028(4) 0.001(3) 0.007(3) -0.007(3)
C17C 0.011(4) 0.024(4) 0.013(4) -0.001(3) 0.004(3) -0.004(3)
C18C 0.021(2) 0.0143(19) 0.0161(19) -0.0006(15) -0.0023(16) -0.0017(15)
C19C 0.015(3) 0.023(3) 0.008(2) -0.006(2) -0.003(2) 0.0008(19)
C20C 0.011(4) 0.007(4) 0.028(4) -0.002(3) 0.001(3) 0.003(3)
Cl1A 0.0357(14) 0.0438(13) 0.0345(12) 0.0022(11) -0.0064(10) 0.0031(11)
Cl2A 0.0330(13) 0.0443(15) 0.0450(15) -0.0073(11) -0.0003(11) 0.0108(11)
C21A 0.036(6) 0.022(5) 0.081(8) -0.012(5) 0.020(5) -0.004(4)
Cl1B 0.0488(16) 0.0498(15) 0.0323(12) -0.0086(12) -0.0052(11) 0.0108(12)
Cl2B 0.0294(13) 0.0480(14) 0.0403(14) 0.0176(11) 0.0032(10) -0.0037(10)
C21B 0.041(6) 0.041(6) 0.037(6) 0.018(5) -0.007(5) 0.014(5)
Cl1C 0.0382(15) 0.089(2) 0.0324(13) 0.0130(14) -0.0054(11) -0.0090(14)
Cl2C 0.0350(14) 0.0430(14) 0.0663(17) -0.0245(12) -0.0172(12) 0.0103(11)
C21C 0.035(6) 0.053(6) 0.035(5) -0.027(5) 0.017(4) -0.022(5)

loop_
_atom_type_symbol
_atom_type_description
_atom_type_scat_dispersion_real
_atom_type_scat_dispersion_imag
_atom_type_scat_source
C C 0.0033 0.0016 'International Tables Vol C Tables 4.2.6.8 and 6.1.1.4'
H H 0.0000 0.0000 'International Tables Vol C Tables 4.2.6.8 and 6.1.1.4'
Cl Cl 0.1484 0.1585 'International Tables Vol C Tables 4.2.6.8 and 6.1.1.4'
Fe Fe 0.3463 0.8444 'International Tables Vol C Tables 4.2.6.8 and 6.1.1.4'
N N 0.0061 0.0033 'International Tables Vol C Tables 4.2.6.8 and 6.1.1.4'
S S 0.1246 0.1234 'International Tables Vol C Tables 4.2.6.8 and 6.1.1.4'

loop_
_geom_angle_atom_site_label_1
_geom_angle_atom_site_label_2
_geom_angle_atom_site_label_3
_geom_angle
N5A Fe1 N2A 92.7(3)
N5A Fe1 N6A 89.8(3)
N2A Fe1 N6A 174.7(2)
N5A Fe1 N1A 97.5(2)
N2A Fe1 N1A 86.2(2)
N6A Fe1 N1A 88.8(2)
N5A Fe1 N3A 97.0(2)
N2A Fe1 N3A 91.4(2)
N6A Fe1 N3A 92.9(2)
N1A Fe1 N3A 165.3(2)
N5A Fe1 N4A 177.2(3)
N2A Fe1 N4A 84.7(2)
N6A Fe1 N4A 92.9(2)
N1A Fe1 N4A 83.3(2)
N3A Fe1 N4A 82.1(2)
C1A N1A C5A 116.3(6)
C1A N1A Fe1 129.2(5)
C5A N1A Fe1 114.0(5)
C7A N2A C11A 115.4(6)
C7A N2A Fe1 126.8(5)
C11A N2A Fe1 116.2(5)
C13A N3A C17A 118.3(6)
C13A N3A Fe1 129.4(5)
C17A N3A Fe1 112.3(5)
C18A N4A C6A 111.2(5)
C18A N4A C12A 111.1(5)
C6A N4A C12A 110.8(5)
C18A N4A Fe1 106.7(4)
C6A N4A Fe1 106.5(4)
C12A N4A Fe1 110.4(4)
C19A N5A Fe1 176.5(6)
C20A N6A Fe1 171.7(6)
N1A C1A C2A 124.8(7)
N1A C1A H1 117.6
C2A C1A H1 117.6
C3A C2A C1A 118.2(8)
C3A C2A H2 120.9
C1A C2A H2 120.9
C2A C3A C4A 119.6(7)
C2A C3A H3 120.2
C4A C3A H3 120.2
C3A C4A C5A 118.7(7)
C3A C4A H4 120.6
C5A C4A H4 120.6
N1A C5A C4A 122.4(7)
N1A C5A C6A 113.9(6)
C4A C5A C6A 123.6(6)
N4A C6A C5A 107.2(6)
N4A C6A H5 110.3
C5A C6A H5 110.3
N4A C6A H6 110.3
C5A C6A H6 110.3
H5 C6A H6 108.5
N2A C7A C8A 123.4(7)
N2A C7A H7 118.3
C8A C7A H7 118.3
C9A C8A C7A 118.3(8)
C9A C8A H8 120.9
C7A C8A H8 120.9
C8A C9A C10A 120.8(8)
C8A C9A H9 119.6
C10A C9A H9 119.6
C11A C10A C9A 119.0(7)
C11A C10A H10A 120.5
C9A C10A H10A 120.5
C10A C11A N2A 123.1(7)
C10A C11A C12A 124.4(7)
N2A C11A C12A 112.3(6)
C11A C12A N4A 112.9(6)
C11A C12A H12A 109.0
N4A C12A H12A 109.0
C11A C12A H12B 109.0
N4A C12A H12B 109.0
H12A C12A H12B 107.8
N3A C13A C14A 121.5(7)
N3A C13A H13A 119.3
C14A C13A H13A 119.3
C15A C14A C13A 120.0(7)
C15A C14A H14A 120.0
C13A C14A H14A 120.0
C16A C15A C14A 119.8(7)
C16A C15A H15A 120.1
C14A C15A H15A 120.1
C15A C16A C17A 119.6(7)
C15A C16A H16A 120.2
C17A C16A H16A 120.2
N3A C17A C16A 120.8(6)
N3A C17A C18A 115.6(6)
C16A C17A C18A 123.7(7)
N4A C18A C17A 108.7(6)
N4A C18A H18A 110.0
C17A C18A H18A 110.0
N4A C18A H18B 110.0
C17A C18A H18B 110.0
H18A C18A H18B 108.3
N5A C19A S1A 178.4(8)
N6A C20A S2A 179.0(7)
N6B Fe2 N5B 91.3(3)
N6B Fe2 N1B 89.6(2)
N5B Fe2 N1B 99.2(2)
N6B Fe2 N2B 172.4(2)
N5B Fe2 N2B 92.0(3)
N1B Fe2 N2B 96.7(2)
N6B Fe2 N3B 90.2(2)
N5B Fe2 N3B 96.3(2)
N1B Fe2 N3B 164.6(2)
N2B Fe2 N3B 82.6(2)
N6B Fe2 N4B 91.8(3)
N5B Fe2 N4B 176.8(3)
N1B Fe2 N4B 81.7(2)
N2B Fe2 N4B 84.9(3)
N3B Fe2 N4B 82.9(2)
C5B N1B C1B 116.0(6)
C5B N1B Fe2 115.8(4)
C1B N1B Fe2 128.0(5)
C7B N2B C11B 119.4(6)
C7B N2B Fe2 126.7(5)
C11B N2B Fe2 112.1(5)
C13B N3B C17B 117.2(6)
C13B N3B Fe2 128.6(5)
C17B N3B Fe2 113.4(5)
C6B N4B C18B 112.9(5)
C6B N4B C12B 109.0(5)
C18B N4B C12B 112.4(6)
C6B N4B Fe2 106.7(4)
C18B N4B Fe2 106.2(4)
C12B N4B Fe2 109.4(4)
C19B N5B Fe2 179.1(6)
C20B N6B Fe2 172.9(6)
N1B C1B C2B 122.7(7)
N1B C1B H12 118.6
C2B C1B H12 118.6
C1B C2B C3B 119.7(7)
C1B C2B H13 120.1
C3B C2B H13 120.1
C4B C3B C2B 117.2(7)
C4B C3B H14 121.4
C2B C3B H14 121.4
C5B C4B C3B 120.3(7)
C5B C4B H15 119.9
C3B C4B H15 119.9
N1B C5B C4B 123.9(6)
N1B C5B C6B 112.6(6)
C4B C5B C6B 123.3(6)
N4B C6B C5B 108.1(5)
N4B C6B H16 110.1
C5B C6B H16 110.1
N4B C6B H17 110.1
C5B C6B H17 110.1
H16 C6B H17 108.4
N2B C7B C8B 123.8(7)
N2B C7B H18 118.1
C8B C7B H18 118.1
C9B C8B C7B 118.0(8)
C9B C8B H10 121.0
C7B C8B H10 121.0
C8B C9B C10B 118.8(7)
C8B C9B H11 120.6
C10B C9B H11 120.6
C9B C10B C11B 119.4(7)
C9B C10B H10B 120.3
C11B C10B H10B 120.3
N2B C11B C10B 120.5(7)
N2B C11B C12B 117.6(6)
C10B C11B C12B 121.8(7)
C11B C12B N4B 111.0(6)
C11B C12B H12C 109.4
N4B C12B H12C 109.4
C11B C12B H12D 109.4
N4B C12B H12D 109.4
H12C C12B H12D 108.0
N3B C13B C14B 123.8(7)
N3B C13B H13B 118.1
C14B C13B H13B 118.1
C13B C14B C15B 118.0(7)
C13B C14B H14B 121.0
C15B C14B H14B 121.0
C16B C15B C14B 118.5(7)
C16B C15B H15B 120.7
C14B C15B H15B 120.7
C17B C16B C15B 120.6(7)
C17B C16B H16B 119.7
C15B C16B H16B 119.7
C16B C17B N3B 121.9(6)
C16B C17B C18B 124.0(6)
N3B C17B C18B 114.0(6)
N4B C18B C17B 108.4(6)
N4B C18B H18C 110.0
C17B C18B H18C 110.0
N4B C18B H18D 110.0
C17B C18B H18D 110.0
H18C C18B H18D 108.4
N5B C19B S1B 179.3(7)
N6B C20B S2B 178.4(7)
N6C Fe3 N5C 90.7(2)
N6C Fe3 N3C 89.1(2)
N5C Fe3 N3C 98.6(2)
N6C Fe3 N2C 174.6(2)
N5C Fe3 N2C 91.3(3)
N3C Fe3 N2C 95.5(3)
N6C Fe3 N4C 91.0(3)
N5C Fe3 N4C 178.2(3)
N3C Fe3 N4C 82.2(2)
N2C Fe3 N4C 87.0(3)
N6C Fe3 N1C 91.0(2)
N5C Fe3 N1C 95.8(2)
N3C Fe3 N1C 165.6(2)
N2C Fe3 N1C 83.8(2)
N4C Fe3 N1C 83.4(2)
C1C N1C C5C 118.6(6)
C1C N1C Fe3 128.3(5)
C5C N1C Fe3 112.9(5)
C7C N2C C11C 119.9(7)
C7C N2C Fe3 127.3(6)
C11C N2C Fe3 111.6(5)
C17C N3C C13C 116.5(6)
C17C N3C Fe3 115.5(4)
C13C N3C Fe3 128.0(5)
C18C N4C C6C 113.9(6)
C18C N4C C12C 108.9(6)
C6C N4C C12C 109.7(5)
C18C N4C Fe3 108.0(4)
C6C N4C Fe3 107.0(4)
C12C N4C Fe3 109.3(4)
C19C N5C Fe3 175.5(6)
C20C N6C Fe3 168.6(6)
N1C C1C C2C 122.2(7)
N1C C1C H22 118.9
C2C C1C H22 118.9
C1C C2C C3C 120.4(8)
C1C C2C H24 119.8
C3C C2C H24 119.8
C2C C3C C4C 118.7(8)
C2C C3C H19 120.7
C4C C3C H19 120.7
C5C C4C C3C 118.2(7)
C5C C4C H23 120.9
C3C C4C H23 120.9
N1C C5C C4C 121.9(7)
N1C C5C C6C 114.4(6)
C4C C5C C6C 123.7(7)
N4C C6C C5C 109.7(6)
N4C C6C H20 109.7
C5C C6C H20 109.7
N4C C6C H21 109.7
C5C C6C H21 109.7
H20 C6C H21 108.2
N2C C7C C8C 122.4(7)
N2C C7C H25 118.8
C8C C7C H25 118.8
C7C C8C C9C 118.8(7)
C7C C8C H26 120.6
C9C C8C H26 120.6
C10C C9C C8C 117.9(7)
C10C C9C H27 121.1
C8C C9C H27 121.0
C9C C10C C11C 120.3(7)
C9C C10C H10C 119.9
C11C C10C H10C 119.9
N2C C11C C10C 120.7(7)
N2C C11C C12C 116.0(7)
C10C C11C C12C 123.2(7)
N4C C12C C11C 111.2(6)
N4C C12C H12E 109.4
C11C C12C H12E 109.4
N4C C12C H12F 109.4
C11C C12C H12F 109.4
H12E C12C H12F 108.0
N3C C13C C14C 122.9(7)
N3C C13C H13C 118.6
C14C C13C H13C 118.6
C13C C14C C15C 120.3(7)
C13C C14C H14C 119.8
C15C C14C H14C 119.8
C14C C15C C16C 116.1(7)
C14C C15C H15C 121.9
C16C C15C H15C 121.9
C17C C16C C15C 120.4(7)
C17C C16C H16C 119.8
C15C C16C H16C 119.8
N3C C17C C16C 123.6(7)
N3C C17C C18C 112.4(6)
C16C C17C C18C 124.0(6)
N4C C18C C17C 109.7(6)
N4C C18C H18E 109.7
C17C C18C H18E 109.7
N4C C18C H18F 109.7
C17C C18C H18F 109.7
H18E C18C H18F 108.2
N5C C19C S1C 178.4(7)
N6C C20C S2C 176.5(6)
Cl1A C21A Cl2A 111.2(5)
Cl1A C21A H21A 109.4
Cl2A C21A H21A 109.4
Cl1A C21A H21B 109.4
Cl2A C21A H21B 109.4
H21A C21A H21B 108.0
Cl2B C21B Cl1B 112.4(4)
Cl2B C21B H21C 109.1
Cl1B C21B H21C 109.1
Cl2B C21B H21D 109.1
Cl1B C21B H21D 109.1
H21C C21B H21D 107.9
Cl2C C21C Cl1C 112.9(5)
Cl2C C21C H21E 109.0
Cl1C C21C H21E 109.0
Cl2C C21C H21F 109.0
Cl1C C21C H21F 109.0
H21E C21C H21F 107.8

loop_
_geom_bond_atom_site_label_1
_geom_bond_atom_site_label_2
_geom_bond_distance
Fe1 N5A 1.940(6)
Fe1 N2A 1.946(6)
Fe1 N6A 1.972(6)
Fe1 N1A 1.973(6)
Fe1 N3A 1.981(6)
Fe1 N4A 1.995(6)
S1A C19A 1.637(8)
S2A C20A 1.643(8)
N1A C1A 1.332(9)
N1A C5A 1.360(8)
N2A C7A 1.379(9)
N2A C11A 1.386(8)
N3A C13A 1.348(9)
N3A C17A 1.369(8)
N4A C18A 1.473(9)
N4A C6A 1.504(8)
N4A C12A 1.495(9)
N5A C19A 1.177(9)
N6A C20A 1.140(9)
C1A C2A 1.379(10)
C1A H1 0.9300
C2A C3A 1.362(11)
C2A H2 0.9300
C3A C4A 1.383(11)
C3A H3 0.9300
C4A C5A 1.389(9)
C4A H4 0.9300
C5A C6A 1.515(10)
C6A H5 0.9700
C6A H6 0.9700
C7A C8A 1.391(11)
C7A H7 0.9300
C8A C9A 1.359(10)
C8A H8 0.9300
C9A C10A 1.383(11)
C9A H9 0.9300
C10A C11A 1.366(10)
C10A H10A 0.9300
C11A C12A 1.500(10)
C12A H12A 0.9700
C12A H12B 0.9700
C13A C14A 1.389(9)
C13A H13A 0.9300
C14A C15A 1.361(10)
C14A H14A 0.9300
C15A C16A 1.352(10)
C15A H15A 0.9300
C16A C17A 1.404(10)
C16A H16A 0.9300
C17A C18A 1.469(9)
C18A H18A 0.9700
C18A H18B 0.9700
Fe2 N6B 1.948(6)
Fe2 N5B 1.957(7)
Fe2 N1B 1.989(6)
Fe2 N2B 2.002(6)
Fe2 N3B 2.000(6)
Fe2 N4B 2.017(6)
S1B C19B 1.652(9)
S2B C20B 1.629(8)
N1B C5B 1.339(8)
N1B C1B 1.362(8)
N2B C7B 1.291(9)
N2B C11B 1.362(9)
N3B C13B 1.352(9)
N3B C17B 1.360(8)
N4B C6B 1.484(8)
N4B C18B 1.492(8)
N4B C12B 1.502(9)
N5B C19B 1.151(9)
N6B C20B 1.176(9)
C1B C2B 1.362(10)
C1B H12 0.9300
C2B C3B 1.390(10)
C2B H13 0.9300
C3B C4B 1.370(10)
C3B H14 0.9300
C4B C5B 1.350(9)
C4B H15 0.9300
C5B C6B 1.531(9)
C6B H16 0.9700
C6B H17 0.9700
C7B C8B 1.390(10)
C7B H18 0.9300
C8B C9B 1.383(11)
C8B H10 0.9300
C9B C10B 1.384(11)
C9B H11 0.9300
C10B C11B 1.388(10)
C10B H10B 0.9300
C11B C12B 1.473(10)
C12B H12C 0.9700
C12B H12D 0.9700
C13B C14B 1.361(10)
C13B H13B 0.9300
C14B C15B 1.406(10)
C14B H14B 0.9300
C15B C16B 1.367(9)
C15B H15B 0.9300
C16B C17B 1.360(9)
C16B H16B 0.9300
C17B C18B 1.501(9)
C18B H18C 0.9700
C18B H18D 0.9700
Fe3 N6C 1.947(6)
Fe3 N5C 1.951(6)
Fe3 N3C 1.975(5)
Fe3 N2C 1.980(6)
Fe3 N4C 1.980(6)
Fe3 N1C 1.988(6)
S1C C19C 1.643(8)
S2C C20C 1.642(8)
N1C C1C 1.343(9)
N1C C5C 1.352(9)
N2C C7C 1.295(9)
N2C C11C 1.370(9)
N3C C17C 1.350(8)
N3C C13C 1.359(8)
N4C C18C 1.464(9)
N4C C6C 1.466(8)
N4C C12C 1.506(9)
N5C C19C 1.160(8)
N6C C20C 1.164(9)
C1C C2C 1.367(10)
C1C H22 0.9300
C2C C3C 1.372(11)
C2C H24 0.9300
C3C C4C 1.400(11)
C3C H19 0.9300
C4C C5C 1.400(10)
C4C H23 0.9300
C5C C6C 1.494(9)
C6C H20 0.9700
C6C H21 0.9700
C7C C8C 1.390(10)
C7C H25 0.9300
C8C C9C 1.406(10)
C8C H26 0.9300
C9C C10C 1.372(10)
C9C H27 0.9300
C10C C11C 1.373(11)
C10C H10C 0.9300
C11C C12C 1.512(10)
C12C H12E 0.9700
C12C H12F 0.9700
C13C C14C 1.363(10)
C13C H13C 0.9300
C14C C15C 1.392(9)
C14C H14C 0.9300
C15C C16C 1.410(9)
C15C H15C 0.9300
C16C C17C 1.344(9)
C16C H16C 0.9300
C17C C18C 1.521(9)
C18C H18E 0.9700
C18C H18F 0.9700
Cl1A C21A 1.730(8)
Cl2A C21A 1.798(10)
C21A H21A 0.9700
C21A H21B 0.9700
Cl1B C21B 1.780(9)
Cl2B C21B 1.749(9)
C21B H21C 0.9700
C21B H21D 0.9700
Cl1C C21C 1.757(10)
Cl2C C21C 1.732(9)
C21C H21E 0.9700
C21C H21F 0.9700
